data_2011150
loop_
_publ_author_name
'Modec, Barbara'
'Bren\<ci\<c, Jurij V.'
'Goli\<c, Ljubo'

_publ_section_title
;
 A 4-ethylpyridine complex of tetrachloromolybdenum(III) and its
 oxidation product
;
_journal_issue 7
_journal_name_full 'Acta Crystallographica Section C'
_journal_page_first 780
_journal_page_last 782
_journal_paper_doi 10.1107/S0108270100004911
_journal_volume 56
_journal_year 2000
_chemical_formula_iupac '[Mo Cl4 (C7 H9 N)2]'
_chemical_formula_moiety 'C14 H18 Cl4 Mo1 N2'
_chemical_formula_structural 'Mo Cl4 (C7H9N))2'
_chemical_formula_sum 'C14 H18 Cl4 Mo N2'
_chemical_formula_weight 452.06
_chemical_name_systematic
;
trans-tetrachlorodi(4-ethylpyridine)molybdenum(IV)
;
_space_group_IT_number 12
_symmetry_cell_setting monoclinic
_symmetry_space_group_name_Hall '-C 2y'
_symmetry_space_group_name_H-M 'C 1 2/m 1'
_audit_creation_method from_xtal_archive_file_using_CIFIO
_cell_angle_alpha 90.00000
_cell_angle_beta 98.012(4)
_cell_angle_gamma 90.00000
_cell_formula_units_Z 2
_cell_length_a 16.1077(8)
_cell_length_b 7.6691(4)
_cell_length_c 7.1566(4)
_cell_measurement_reflns_used 50
_cell_measurement_temperature 293
_cell_measurement_theta_max 20.10
_cell_measurement_theta_min 10.04
_cell_volume 875.44(8)
_computing_cell_refinement 'CAD-4 Software'
_computing_data_collection 'CAD-4 Software (Enraf-Nonius, 1989)'
_computing_data_reduction 'Xtal3.4 DIFDAT, SORTRF and ADDREF (Hall et al., 1995)'
_computing_molecular_graphics 'ORTEPIII (Burnett & Johnson, 1996)'
_computing_publication_material 'Xtal3.4 BONDLA and CIFIO'
_computing_structure_refinement 'Xtal3.4 CRYLSQ'
_computing_structure_solution Xtal3.4
_diffrn_ambient_temperature 293
_diffrn_measurement_device 'Enraf-Nonius CAD-4'
_diffrn_measurement_method \w/2\q
_diffrn_radiation_monochromator graphite
_diffrn_radiation_source 'fine-focus sealed tube'
_diffrn_radiation_type MoK\a
_diffrn_radiation_wavelength .71073
_diffrn_reflns_av_R_equivalents .015
_diffrn_reflns_av_sigmaI/netI .012
_diffrn_reflns_limit_h_max 22
_diffrn_reflns_limit_h_min -22
_diffrn_reflns_limit_k_max 10
_diffrn_reflns_limit_k_min -10
_diffrn_reflns_limit_l_max 10
_diffrn_reflns_limit_l_min -10
_diffrn_reflns_number 5116
_diffrn_reflns_reduction_process perpendicular_monochr_Lp
_diffrn_reflns_theta_max 29.95
_diffrn_reflns_theta_min 2.55
_diffrn_standards_decay_% .61
_diffrn_standards_interval_count 300
_diffrn_standards_number 3
_exptl_absorpt_coefficient_mu 1.35
_exptl_absorpt_correction_type none
_exptl_crystal_colour red
_exptl_crystal_density_diffrn 1.715
_exptl_crystal_density_method 'not measured'
_exptl_crystal_description prism
_exptl_crystal_F_000 452
_exptl_crystal_size_max .19
_exptl_crystal_size_mid .11
_exptl_crystal_size_min .095
_refine_diff_density_max .539
_refine_diff_density_min -.529
_refine_ls_extinction_method none
_refine_ls_goodness_of_fit_all 1.317
_refine_ls_goodness_of_fit_ref 1.005
_refine_ls_hydrogen_treatment noref
_refine_ls_matrix_type full
_refine_ls_number_constraints 0
_refine_ls_number_parameters 62
_refine_ls_number_reflns 1114
_refine_ls_number_restraints 0
_refine_ls_R_factor_all .029
_refine_ls_R_factor_gt .017
_refine_ls_shift/esd_max .001
_refine_ls_shift/esd_mean .0
_refine_ls_structure_factor_coef F
_refine_ls_weighting_details
;
w = W~F~^.^W~S~, where W~F~(F~o~ < 20) = (F~o~/20)^1.5^,
W~F~(F~o~ > 22) = (22/F~o~)^1^,
W~F~(20 < F~o~<22) = 1,
and W~S~(sin\Q < 0.48) = (0.48/sin\Q)^2.0^
W~S~(sin\Q > 0.56) = (sin\Q/0.56)^2.0^
W~S~(0.48 < sin\Q < 0.56) = 1
;
_refine_ls_weighting_scheme calc
_refine_ls_wR_factor_ref .028
_reflns_number_observed 1114
_reflns_number_total 1358
_reflns_observed_criterion >3sigma(I)
_cod_data_source_file na1469.cif
_cod_data_source_block II
_cod_original_sg_symbol_H-M 'C 2/m'
_cod_original_formula_sum 'C14 H18 Cl4 Mo1 N2'
_cod_database_code 2011150
_cod_database_fobs_code 2011150

loop_
_symmetry_equiv_pos_as_xyz
+x,+y,+z
-x,+y,-z
-x,-y,-z
+x,-y,+z
1/2+x,1/2+y,+z
1/2-x,1/2+y,-z
1/2-x,1/2-y,-z
1/2+x,1/2-y,+z

loop_
_atom_site_aniso_label
_atom_site_aniso_U_11
_atom_site_aniso_U_22
_atom_site_aniso_U_33
_atom_site_aniso_U_12
_atom_site_aniso_U_13
_atom_site_aniso_U_23
Mo .0219(3) .0341(3) .0243(3) .00000 .0059(2) .00000
Cl .0397(5) .0469(6) .0412(6) .0073(4) .0097(4) -.0103(4)
N .0249(18) .039(2) .028(2) .00000 .0040(15) .00000
C1 .028(2) .053(3) .032(3) .00000 .008(2) .00000
C2 .027(2) .053(3) .030(3) .00000 .0059(19) .00000
C3 .027(2) .037(3) .034(3) .00000 .0023(19) .00000
C4 .031(3) .066(4) .031(3) .00000 .005(2) .00000
C5 .033(2) .061(4) .028(3) .00000 .005(2) .00000
C6 .029(2) .066(4) .031(3) .00000 -.003(2) .00000
C7 .041(3) .070(4) .032(3) .00000 -.007(2) .00000

loop_
_atom_site_label
_atom_site_fract_x
_atom_site_fract_y
_atom_site_fract_z
_atom_site_U_iso_or_equiv
_atom_site_thermal_displace_type
_atom_site_calc_flag
_atom_site_calc_attached_atom
Mo .50000 .50000 .50000 .0265(3) Uani ? ?
Cl .55020(5) .28486(12) .31276(13) .0422(6) Uani ? ?
N .6201(2) .50000 .6875(5) .0306(19) Uani ? ?
C1 .6944(3) .50000 .6173(7) .038(3) Uani ? ?
C2 .7701(3) .50000 .7319(7) .036(2) Uani ? ?
C3 .7738(3) .50000 .9287(7) .033(2) Uani ? ?
C4 .6972(3) .50000 .9985(7) .043(3) Uani ? ?
C5 .6223(3) .50000 .8759(7) .040(3) Uani ? ?
C6 .8580(3) .50000 1.0530(7) .043(3) Uani ? ?
C7 .8538(3) .50000 1.2652(8) .049(3) Uani ? ?
H1 .69150 .50000 .46570 .03600 Uiso ? ?
H2 .82350 .50000 .66820 .03600 Uiso ? ?
H4 .69370 .50000 1.14440 .04300 Uiso ? ?
H5 .56420 .50000 .92540 .04100 Uiso ? ?
H6 .89020 .39770 1.00000 .04400 Uiso ? ?
H71 .82290 .39680 1.30180 .05200 Uiso ? ?
H72 .91190 .50000 1.32900 .05200 Uiso ? ?

loop_
_atom_type_symbol
_atom_type_scat_dispersion_real
_atom_type_scat_dispersion_imag
_atom_type_scat_source
Mo -1.825 .688 Int._Tables_Vol_IV_Tables_2.2B_and_2.3.1
Cl .132 .159 Int._Tables_Vol_IV_Tables_2.2B_and_2.3.1
C .002 .002 Int._Tables_Vol_IV_Tables_2.2B_and_2.3.1
N .004 .003 Int._Tables_Vol_IV_Tables_2.2B_and_2.3.1
H 0 0 Int._Tables_Vol_IV_Tables_2.2B_and_2.3.1

loop_
_geom_angle_atom_site_label_1
_geom_angle_atom_site_label_2
_geom_angle_atom_site_label_3
_geom_angle_site_symmetry_1
_geom_angle_site_symmetry_3
_geom_angle
_geom_angle_publ_flag
Cl Mo N . . 90.27(8) yes
Cl Mo Cl . 2_656 90.31(3) yes
Cl Mo N . 2_656 89.73(8) yes
Cl Mo Cl . 3_666 180.0000 no
Cl Mo Cl . 4_565 89.69(3) yes
N Mo Cl . 2_656 89.73(8) no
N Mo N . 2_656 180.0000 no
N Mo Cl . 3_666 89.73(8) no
N Mo Cl . 4_565 90.27(8) no
Cl Mo N 2_656 2_656 90.27(8) no
Cl Mo Cl 2_656 3_666 89.69(3) no
Cl Mo Cl 2_656 4_565 180.0000 no
N Mo Cl 2_656 3_666 90.27(8) no
N Mo Cl 2_656 4_565 89.73(8) no
Cl Mo Cl 3_666 4_565 90.31(3) no
Mo N C1 . . 121.3(3) no
Mo N C5 . . 120.8(3) no
C1 N C5 . . 117.9(4) no
N C1 C2 . . 122.3(5) no
N C1 H1 . . 117.0(4) no
C2 C1 H1 . . 120.7(5) no
C1 C2 C3 . . 120.7(4) no
C1 C2 H2 . . 117.7(5) no
C3 C2 H2 . . 121.7(4) no
C2 C3 C4 . . 116.4(4) no
C2 C3 C6 . . 120.0(4) no
C4 C3 C6 . . 123.6(4) no
C3 C4 C5 . . 120.5(5) no
C3 C4 H4 . . 121.8(4) no
C5 C4 H4 . . 117.7(5) no
N C5 C4 . . 122.2(5) no
N C5 H5 . . 116.1(4) no
C4 C5 H5 . . 121.7(5) no
C3 C6 C7 . . 115.1(4) no
C3 C6 H6 . . 103.7(3) no
C3 C6 H6 . 4_565 103.7(3) no
C7 C6 H6 . . 117.1(3) no
C7 C6 H6 . 4_565 117.1(3) no
H6 C6 H6 . 4_565 97.8(4) no
C6 C7 H71 . . 110.9(3) no
C6 C7 H72 . . 106.9(5) no
C6 C7 H71 . 4_565 110.9(3) no
H71 C7 H72 . . 111.0(3) no
H71 C7 H71 . 4_565 106.2(5) no
H72 C7 H71 . 4_565 111.0(3) no

loop_
_geom_bond_atom_site_label_1
_geom_bond_atom_site_label_2
_geom_bond_site_symmetry_1
_geom_bond_site_symmetry_2
_geom_bond_distance
_geom_bond_publ_flag
Mo Cl . . 2.3396(9) yes
Mo N . . 2.195(3) yes
Mo Cl . 2_656 2.3396(9) no
Mo N . 2_656 2.195(3) no
Mo Cl . 3_666 2.3396(9) no
Mo Cl . 4_565 2.3396(9) no
N C1 . . 1.361(6) no
N C5 . . 1.344(6) no
C1 C2 . . 1.372(6) no
C1 H1 . . 1.079(5) no
C2 C3 . . 1.401(7) no
C2 H2 . . 1.028(5) no
C3 C4 . . 1.394(7) no
C3 C6 . . 1.515(6) no
C4 C5 . . 1.389(6) no
C4 H4 . . 1.054(5) no
C5 H5 . . 1.046(5) no
C6 C7 . . 1.529(8) no
C6 H6 . . 1.041(4) no
C6 H6 . 4_565 1.041(4) no
C7 H71 . . .990(3) no
C7 H72 . . .982(5) no
C7 H71 . 4_565 .990(3) no
